data_1552338
loop_
_publ_author_name
'Nicholas, Hannah'
'Vonci, Michele'
'Goodwin, Conrad Alexander Phillip'
'Loo, Song Wei'
'Murphy, Siobhan'
'Cassim, Daniel'
'Winpenny, Richard E. P.'
'McInnes, Eric J. L.'
'Chilton, Nicholas F.'
'Mills, David P.'

_publ_section_title
;
 Electronic Structures of Bent Lanthanide(III) Complexes with Two N-Donor
 Ligands
;
_journal_name_full 'Chemical Science'
_journal_paper_doi 10.1039/C9SC03431E
_journal_year 2019
_chemical_formula_moiety 'C36 H84 F N2 Si4 Yb'
_chemical_formula_sum 'C36 H84 F N2 Si4 Yb'
_chemical_formula_weight 849.45
_chemical_name_systematic '[Yb(Ntt)2(F)]'
_space_group_crystal_system triclinic
_space_group_IT_number 2
_space_group_name_Hall '-P 1'
_space_group_name_H-M_alt 'P -1'
_symmetry_space_group_name_Hall '-P 1'
_symmetry_space_group_name_H-M 'P -1'
_atom_sites_solution_hydrogens geom
_atom_sites_solution_primary direct
_audit_creation_date 2018-08-08
_audit_creation_method
;
Olex2 1.2
(compiled 2017.08.10 svn.r3458 for OlexSys, GUI svn.r5381)
;
_audit_update_record
;
2018-11-23 deposited with the CCDC.    2019-09-18 downloaded from the CCDC.
;
_cell_angle_alpha 84.182(3)
_cell_angle_beta 80.590(3)
_cell_angle_gamma 68.517(3)
_cell_formula_units_Z 2
_cell_length_a 8.7293(3)
_cell_length_b 11.1712(4)
_cell_length_c 24.4919(8)
_cell_measurement_reflns_used 12784
_cell_measurement_temperature 150(2)
_cell_measurement_theta_max 74.3530
_cell_measurement_theta_min 1.8590
_cell_volume 2190.30(14)
_computing_cell_refinement 'CrysAlisPro 1.171.38.46 (Rigaku OD, 2015)'
_computing_data_collection 'CrysAlisPro 1.171.38.46 (Rigaku OD, 2015)'
_computing_data_reduction 'CrysAlisPro 1.171.38.46 (Rigaku OD, 2015)'
_computing_molecular_graphics 'Olex2 (Dolomanov et al., 2009)'
_computing_publication_material 'Olex2 (Dolomanov et al., 2009)'
_computing_structure_refinement 'XH (Sheldrick, 2008)'
_computing_structure_solution 'SIR2004 (Burla et al., 2007)'
_diffrn_ambient_temperature 150(2)
_diffrn_detector 'CCD plate'
_diffrn_measured_fraction_theta_full 0.957
_diffrn_measured_fraction_theta_max 0.956
_diffrn_measurement_details
;
List of Runs (angles in degrees, time in seconds):

  # Type    Start    End  Width  t~exp~   \w     \q     \k     \f   Frames
#--------------------------------------------------------------------------
  1  \w     70.71 258.71   1.00    8.00    --  100.00  73.87 -55.79  188
  2  \w     70.71 258.71   1.00    8.00    --  100.00  73.87 119.21  188
  3  \f   -171.08  30.04   1.00    8.00 124.98 100.50  73.87    --   201
  4  \w    -46.10 111.90   1.00    5.00    --  -25.00  73.87 164.21  158
  5  \f    -12.99 330.22   1.00    8.00-130.79 111.00  73.87    --   343
  6  \w     72.94 229.94   1.00    5.00    --   75.00  73.87-175.79  157
  7  \w    117.83 225.83   1.00    8.00    --  111.00  73.87  24.21  108
  8  \w    -63.01  48.99   1.00    5.00    --  -35.00  73.87 -65.79  112
  9  \f    167.02 299.18   1.00    8.00 169.21 112.00  73.87    --   132
 10  \f    110.67 210.73   1.00    8.00 159.16 110.00  73.87    --   100
 11  \w    122.67 227.67   1.00    8.00    --  112.00  73.87  -5.79  105
 12  \w     75.90 160.90   1.00    8.00    --  105.00  73.87-110.79   85
 13  \w     27.14 129.11   1.00    5.00    --  -24.50  73.87  61.71  102
;
_diffrn_measurement_device 'abstract diffractometer'
_diffrn_measurement_device_type 'Saxi-CrysAlisPro-abstract goniometer imported SAXI images'
_diffrn_measurement_method '\w and \f scans'
_diffrn_orient_matrix_type 'CrysAlisPro convention (1999,Acta A55,543-557)'
_diffrn_orient_matrix_UB_11 -0.1207372000
_diffrn_orient_matrix_UB_12 0.0008768000
_diffrn_orient_matrix_UB_13 -0.0395451000
_diffrn_orient_matrix_UB_21 0.1231654000
_diffrn_orient_matrix_UB_22 0.0180657000
_diffrn_orient_matrix_UB_23 -0.0499814000
_diffrn_orient_matrix_UB_31 0.0831133000
_diffrn_orient_matrix_UB_32 -0.1472470000
_diffrn_orient_matrix_UB_33 -0.0034594000
_diffrn_radiation_monochromator graphite
_diffrn_radiation_probe x-ray
_diffrn_radiation_type CuK\a
_diffrn_radiation_wavelength 1.54184
_diffrn_reflns_av_R_equivalents 0.0349
_diffrn_reflns_av_unetI/netI 0.0302
_diffrn_reflns_Laue_measured_fraction_full 0.957
_diffrn_reflns_Laue_measured_fraction_max 0.956
_diffrn_reflns_limit_h_max 10
_diffrn_reflns_limit_h_min -10
_diffrn_reflns_limit_k_max 12
_diffrn_reflns_limit_k_min -13
_diffrn_reflns_limit_l_max 29
_diffrn_reflns_limit_l_min -29
_diffrn_reflns_number 17168
_diffrn_reflns_point_group_measured_fraction_full 0.957
_diffrn_reflns_point_group_measured_fraction_max 0.956
_diffrn_reflns_theta_full 67.684
_diffrn_reflns_theta_max 68.251
_diffrn_reflns_theta_min 1.830
_diffrn_source 'fine-focus sealed X-ray tube'
_diffrn_source_type 'Enhance (Cu) X-ray Source'
_exptl_absorpt_coefficient_mu 5.206
_exptl_absorpt_correction_T_max 1.00000
_exptl_absorpt_correction_T_min 0.32640
_exptl_absorpt_correction_type multi-scan
_exptl_absorpt_process_details
;
CrysAlisPro 1.171.38.46 (Rigaku Oxford Diffraction, 2015)
Empirical absorption correction using spherical harmonics,
 implemented in SCALE3 ABSPACK scaling algorithm.
;
_exptl_crystal_colour 'clear yellow'
_exptl_crystal_colour_lustre clear
_exptl_crystal_colour_primary yellow
_exptl_crystal_density_diffrn 1.288
_exptl_crystal_description plate
_exptl_crystal_F_000 898
_exptl_crystal_size_max 0.2
_exptl_crystal_size_mid 0.1
_exptl_crystal_size_min 0.05
_refine_diff_density_max 1.487
_refine_diff_density_min -1.433
_refine_diff_density_rms 0.108
_refine_ls_extinction_method none
_refine_ls_goodness_of_fit_ref 1.047
_refine_ls_hydrogen_treatment constr
_refine_ls_matrix_type full
_refine_ls_number_parameters 421
_refine_ls_number_reflns 7685
_refine_ls_number_restraints 0
_refine_ls_restrained_S_all 1.047
_refine_ls_R_factor_all 0.0376
_refine_ls_R_factor_gt 0.0355
_refine_ls_shift/su_max 0.002
_refine_ls_shift/su_mean 0.000
_refine_ls_structure_factor_coef Fsqd
_refine_ls_weighting_details 'w=1/[\s^2^(Fo^2^)+(0.0598P)^2^+3.1881P] where P=(Fo^2^+2Fc^2^)/3'
_refine_ls_weighting_scheme calc
_refine_ls_wR_factor_gt 0.0925
_refine_ls_wR_factor_ref 0.0937
_reflns_Friedel_coverage 0.000
_reflns_number_gt 7366
_reflns_number_total 7685
_reflns_threshold_expression 'I > 2\s(I)'
_cod_data_source_file c9sc03431e2.cif
_cod_data_source_block xdpm73
_cod_original_cell_volume 2190.28(13)
_cod_database_code 1552338
_shelx_shelxl_version_number 2017/1
_shelx_space_group_comment
;
The symmetry employed for this shelxl refinement is uniquely defined
by the following loop, which should always be used as a source of
symmetry information in preference to the above space-group names.
They are only intended as comments.
;
_reflns_odcompleteness_completeness 90.79
_reflns_odcompleteness_iscentric 1
_reflns_odcompleteness_theta 73.97
_olex2_refinement_description
;
1. Fixed Uiso
 At 1.2 times of:
  All C(H) groups
 At 1.5 times of:
  All C(H,H,H) groups
2.a Ternary CH refined with riding coordinates:
 C1(H1), C4(H4), C7(H7), C10(H10), C13(H13), C16(H16), C19(H19), C22(H22),
 C25(H25), C28(H28), C31(H31), C34(H34)
2.b Idealised Me refined as rotating group:
 C2(H2a,H2b,H2c), C3(H3a,H3b,H3c), C5(H5a,H5b,H5c), C6(H6a,H6b,H6c), C8(H8a,
 H8b,H8c), C9(H9a,H9b,H9c), C11(H11a,H11b,H11c), C12(H12a,H12b,H12c), C14(H14a,
 H14b,H14c), C15(H15a,H15b,H15c), C17(H17a,H17b,H17c), C18(H18a,H18b,H18c),
 C20(H20a,H20b,H20c), C21(H21a,H21b,H21c), C23(H23a,H23b,H23c), C24(H24a,H24b,
 H24c), C26(H26a,H26b,H26c), C27(H27a,H27b,H27c), C29(H29a,H29b,H29c), C30(H30a,
 H30b,H30c), C32(H32a,H32b,H32c), C33(H33a,H33b,H33c), C35(H35a,H35b,H35c),
 C36(H36a,H36b,H36c)
;
_manchester_internal_archive_date 10/07/2017
_manchester_internal_coll_client FO/CAPG/DP
_manchester_internal_coll_date 10/07/2017
_manchester_internal_coll_frame_method '\w & \f scans'
_manchester_internal_coll_frame_time 5&8s
_manchester_internal_coll_frame_width 1
_manchester_internal_coll_name xdpm73
_manchester_internal_coll_type custom
_manchester_internal_coll_user FO
_manchester_internal_process_date 10/07/2017
_manchester_internal_process_user FO
_manchester_internal_refinement_date 10/07/2017
_manchester_internal_refinement_user FO
_manchester_internal_solution_date 10/07/2017
_manchester_internal_solution_user FO
_manchester_internal_validation_date 10/07/2017
_manchester_internal_validation_user FO
_olex2_exptl_crystal_mounting_method 'in fomblin oil on micromount'
_olex2_submission_special_instructions 'No special instructions were received'
_oxdiff_exptl_absorpt_empirical_details
;
Empirical correction (ABSPACK) includes:
- Absorption correction using spherical harmonics
- Frame scaling
- Detector area scaling
;
_oxdiff_exptl_absorpt_empirical_full_max 3.244
_oxdiff_exptl_absorpt_empirical_full_min 0.440

loop_
_space_group_symop_operation_xyz
'x, y, z'
'-x, -y, -z'

loop_
_atom_site_label
_atom_site_type_symbol
_atom_site_fract_x
_atom_site_fract_y
_atom_site_fract_z
_atom_site_U_iso_or_equiv
_atom_site_adp_type
_atom_site_occupancy
_atom_site_site_symmetry_order
_atom_site_calc_flag
_atom_site_refinement_flags_posn
Yb1 Yb 0.53899(2) 0.31458(2) 0.74480(2) 0.01640(7) Uani 1 1 d .
Si1 Si 0.78466(11) 0.09457(8) 0.64336(4) 0.01856(18) Uani 1 1 d .
Si2 Si 0.73812(10) 0.38247(8) 0.62909(3) 0.01518(17) Uani 1 1 d .
Si3 Si 0.68257(10) 0.18804(8) 0.86634(3) 0.01498(17) Uani 1 1 d .
Si4 Si 0.43165(10) 0.47573(8) 0.85872(3) 0.01455(17) Uani 1 1 d .
F1 F 0.3376(3) 0.2755(2) 0.74021(9) 0.0296(5) Uani 1 1 d .
N1 N 0.7096(3) 0.2508(3) 0.66668(11) 0.0161(5) Uani 1 1 d .
N2 N 0.5545(3) 0.3263(2) 0.83420(11) 0.0153(5) Uani 1 1 d .
C1 C 0.6749(5) 0.0852(3) 0.58308(15) 0.0275(8) Uani 1 1 d .
H1 H 0.722423 0.125416 0.550673 0.033 Uiso 1 1 calc R
C2 C 0.7041(6) -0.0525(4) 0.56703(18) 0.0395(10) Uani 1 1 d .
H2A H 0.821196 -0.101455 0.561976 0.059 Uiso 1 1 calc GR
H2B H 0.660026 -0.048294 0.533166 0.059 Uiso 1 1 calc GR
H2C H 0.649377 -0.093259 0.595967 0.059 Uiso 1 1 calc GR
C3 C 0.4885(5) 0.1634(4) 0.59128(19) 0.0364(9) Uani 1 1 d .
H3A H 0.434142 0.123688 0.620826 0.055 Uiso 1 1 calc GR
H3B H 0.443552 0.166042 0.557728 0.055 Uiso 1 1 calc GR
H3C H 0.470632 0.249433 0.600437 0.055 Uiso 1 1 calc GR
C4 C 1.0198(5) 0.0487(4) 0.62049(15) 0.0264(7) Uani 1 1 d .
H4 H 1.031479 0.124812 0.599246 0.032 Uiso 1 1 calc R
C5 C 1.1090(6) -0.0627(4) 0.58132(18) 0.0414(10) Uani 1 1 d .
H5A H 1.100092 -0.140892 0.599135 0.062 Uiso 1 1 calc GR
H5B H 1.224143 -0.072497 0.572415 0.062 Uiso 1 1 calc GR
H5C H 1.058594 -0.044181 0.547944 0.062 Uiso 1 1 calc GR
C6 C 1.1135(5) 0.0332(4) 0.66985(17) 0.0323(8) Uani 1 1 d .
H6A H 1.062179 0.108042 0.691635 0.049 Uiso 1 1 calc GR
H6B H 1.226952 0.023661 0.656697 0.049 Uiso 1 1 calc GR
H6C H 1.110065 -0.041686 0.692224 0.049 Uiso 1 1 calc GR
C7 C 0.7550(5) -0.0234(4) 0.70259(15) 0.0256(7) Uani 1 1 d .
H7 H 0.782232 0.003703 0.735441 0.031 Uiso 1 1 calc R
C8 C 0.8715(5) -0.1644(4) 0.69484(18) 0.0358(9) Uani 1 1 d .
H8A H 0.854689 -0.194027 0.661619 0.054 Uiso 1 1 calc GR
H8B H 0.847451 -0.217124 0.726051 0.054 Uiso 1 1 calc GR
H8C H 0.984857 -0.169996 0.692008 0.054 Uiso 1 1 calc GR
C9 C 0.5769(5) -0.0220(4) 0.71758(16) 0.0309(8) Uani 1 1 d .
H9A H 0.500830 0.065396 0.719906 0.046 Uiso 1 1 calc GR
H9B H 0.566786 -0.067318 0.752657 0.046 Uiso 1 1 calc GR
H9C H 0.551391 -0.063262 0.689559 0.046 Uiso 1 1 calc GR
C10 C 0.7139(4) 0.3952(3) 0.55235(14) 0.0219(7) Uani 1 1 d .
H10 H 0.625943 0.362070 0.549601 0.026 Uiso 1 1 calc R
C11 C 0.8704(5) 0.3119(4) 0.51568(14) 0.0290(8) Uani 1 1 d .
H11A H 0.959348 0.342752 0.516163 0.044 Uiso 1 1 calc GR
H11B H 0.847036 0.317016 0.478374 0.044 Uiso 1 1 calc GR
H11C H 0.902381 0.223982 0.529664 0.044 Uiso 1 1 calc GR
C12 C 0.6590(5) 0.5330(4) 0.52645(15) 0.0282(8) Uani 1 1 d .
H12A H 0.550450 0.582341 0.544184 0.042 Uiso 1 1 calc GR
H12B H 0.655816 0.530440 0.487609 0.042 Uiso 1 1 calc GR
H12C H 0.736526 0.572422 0.531399 0.042 Uiso 1 1 calc GR
C13 C 0.9449(4) 0.3937(3) 0.63698(14) 0.0210(7) Uani 1 1 d .
H13 H 1.029326 0.310300 0.626494 0.025 Uiso 1 1 calc R
C14 C 0.9988(5) 0.4956(4) 0.60065(16) 0.0288(8) Uani 1 1 d .
H14A H 1.002457 0.481853 0.562317 0.043 Uiso 1 1 calc GR
H14B H 1.107095 0.488661 0.607410 0.043 Uiso 1 1 calc GR
H14C H 0.920675 0.579847 0.609497 0.043 Uiso 1 1 calc GR
C15 C 0.9558(5) 0.4067(4) 0.69763(15) 0.0280(8) Uani 1 1 d .
H15A H 0.890403 0.492949 0.708244 0.042 Uiso 1 1 calc GR
H15B H 1.069565 0.388090 0.702193 0.042 Uiso 1 1 calc GR
H15C H 0.914422 0.347177 0.720538 0.042 Uiso 1 1 calc GR
C16 C 0.5607(4) 0.5245(3) 0.66525(14) 0.0188(6) Uani 1 1 d .
H16 H 0.564492 0.504576 0.705013 0.023 Uiso 1 1 calc R
C17 C 0.3879(4) 0.5295(3) 0.65572(15) 0.0243(7) Uani 1 1 d .
H17A H 0.375646 0.549591 0.617257 0.036 Uiso 1 1 calc GR
H17B H 0.303233 0.594645 0.677717 0.036 Uiso 1 1 calc GR
H17C H 0.377496 0.447415 0.666240 0.036 Uiso 1 1 calc GR
C18 C 0.5696(5) 0.6599(3) 0.65525(16) 0.0278(8) Uani 1 1 d .
H18A H 0.670036 0.659531 0.666520 0.042 Uiso 1 1 calc GR
H18B H 0.475482 0.720006 0.676394 0.042 Uiso 1 1 calc GR
H18C H 0.568836 0.684694 0.616574 0.042 Uiso 1 1 calc GR
C19 C 0.6147(5) 0.0488(3) 0.85573(15) 0.0244(7) Uani 1 1 d .
H19 H 0.645223 0.033396 0.816056 0.029 Uiso 1 1 calc R
C20 C 0.4263(5) 0.0779(4) 0.86714(17) 0.0326(8) Uani 1 1 d .
H20A H 0.389058 0.088630 0.906053 0.049 Uiso 1 1 calc GR
H20B H 0.402275 0.007791 0.855623 0.049 Uiso 1 1 calc GR
H20C H 0.369810 0.155584 0.846854 0.049 Uiso 1 1 calc GR
C21 C 0.7046(6) -0.0810(4) 0.88507(19) 0.0391(10) Uani 1 1 d .
H21A H 0.822115 -0.098696 0.879106 0.059 Uiso 1 1 calc GR
H21B H 0.681970 -0.148315 0.870300 0.059 Uiso 1 1 calc GR
H21C H 0.665613 -0.076993 0.924073 0.059 Uiso 1 1 calc GR
C22 C 0.8951(4) 0.1545(3) 0.82274(14) 0.0205(7) Uani 1 1 d .
H22 H 0.870626 0.173312 0.784481 0.025 Uiso 1 1 calc R
C23 C 1.0227(4) 0.0176(4) 0.82237(16) 0.0287(8) Uani 1 1 d .
H23A H 1.049073 -0.009955 0.859220 0.043 Uiso 1 1 calc GR
H23B H 1.121762 0.015861 0.798175 0.043 Uiso 1 1 calc GR
H23C H 0.977617 -0.039237 0.809499 0.043 Uiso 1 1 calc GR
C24 C 0.9776(4) 0.2498(3) 0.83153(15) 0.0241(7) Uani 1 1 d .
H24A H 0.899066 0.336139 0.829061 0.036 Uiso 1 1 calc GR
H24B H 1.071697 0.239973 0.803558 0.036 Uiso 1 1 calc GR
H24C H 1.013534 0.232789 0.867451 0.036 Uiso 1 1 calc GR
C25 C 0.6943(4) 0.1986(3) 0.94279(14) 0.0214(7) Uani 1 1 d .
H25 H 0.684181 0.287156 0.947931 0.026 Uiso 1 1 calc R
C26 C 0.5549(5) 0.1720(4) 0.98336(15) 0.0284(8) Uani 1 1 d .
H26A H 0.449388 0.221531 0.971400 0.043 Uiso 1 1 calc GR
H26B H 0.556614 0.195973 1.019743 0.043 Uiso 1 1 calc GR
H26C H 0.571564 0.082050 0.984256 0.043 Uiso 1 1 calc GR
C27 C 0.8606(5) 0.1101(4) 0.96114(16) 0.0327(8) Uani 1 1 d .
H27A H 0.879155 0.022446 0.954228 0.049 Uiso 1 1 calc GR
H27B H 0.857625 0.117966 1.000002 0.049 Uiso 1 1 calc GR
H27C H 0.949052 0.134473 0.940659 0.049 Uiso 1 1 calc GR
C28 C 0.2861(4) 0.5591(3) 0.80385(14) 0.0199(7) Uani 1 1 d .
H28 H 0.350336 0.529565 0.767911 0.024 Uiso 1 1 calc R
C29 C 0.1317(5) 0.5215(4) 0.80942(18) 0.0340(9) Uani 1 1 d .
H29A H 0.164562 0.429376 0.812733 0.051 Uiso 1 1 calc GR
H29B H 0.076593 0.553257 0.777214 0.051 Uiso 1 1 calc GR
H29C H 0.057241 0.558192 0.841805 0.051 Uiso 1 1 calc GR
C30 C 0.2290(5) 0.7062(4) 0.79988(18) 0.0354(9) Uani 1 1 d .
H30A H 0.168868 0.739927 0.834778 0.053 Uiso 1 1 calc GR
H30B H 0.158205 0.739272 0.771538 0.053 Uiso 1 1 calc GR
H30C H 0.324216 0.731778 0.790839 0.053 Uiso 1 1 calc GR
C31 C 0.3030(4) 0.4768(3) 0.92943(14) 0.0217(7) Uani 1 1 d .
H31 H 0.384045 0.434955 0.955158 0.026 Uiso 1 1 calc R
C32 C 0.1862(5) 0.4005(4) 0.93735(16) 0.0313(8) Uani 1 1 d .
H32A H 0.086221 0.450052 0.921948 0.047 Uiso 1 1 calc GR
H32B H 0.159166 0.382798 0.976175 0.047 Uiso 1 1 calc GR
H32C H 0.239895 0.320925 0.918916 0.047 Uiso 1 1 calc GR
C33 C 0.2065(5) 0.6133(4) 0.95060(16) 0.0319(8) Uani 1 1 d .
H33A H 0.281366 0.659073 0.948697 0.048 Uiso 1 1 calc GR
H33B H 0.157001 0.607187 0.988290 0.048 Uiso 1 1 calc GR
H33C H 0.120931 0.658544 0.927987 0.048 Uiso 1 1 calc GR
C34 C 0.5492(4) 0.5869(3) 0.86423(13) 0.0190(6) Uani 1 1 d .
H34 H 0.464902 0.672054 0.872035 0.023 Uiso 1 1 calc R
C35 C 0.6562(5) 0.6037(3) 0.80968(15) 0.0248(7) Uani 1 1 d .
H35A H 0.739526 0.521946 0.799826 0.037 Uiso 1 1 calc GR
H35B H 0.708965 0.663130 0.814255 0.037 Uiso 1 1 calc GR
H35C H 0.587023 0.636405 0.780871 0.037 Uiso 1 1 calc GR
C36 C 0.6561(4) 0.5502(3) 0.91174(15) 0.0238(7) Uani 1 1 d .
H36A H 0.588461 0.542889 0.946076 0.036 Uiso 1 1 calc GR
H36B H 0.701761 0.615465 0.913971 0.036 Uiso 1 1 calc GR
H36C H 0.744866 0.469219 0.904802 0.036 Uiso 1 1 calc GR

loop_
_atom_site_aniso_label
_atom_site_aniso_U_11
_atom_site_aniso_U_22
_atom_site_aniso_U_33
_atom_site_aniso_U_23
_atom_site_aniso_U_13
_atom_site_aniso_U_12
Yb1 0.01711(10) 0.01825(11) 0.01369(11) -0.00119(6) -0.00107(7) -0.00644(7)
Si1 0.0269(4) 0.0170(4) 0.0149(4) -0.0013(3) -0.0031(3) -0.0112(4)
Si2 0.0173(4) 0.0175(4) 0.0137(4) -0.0014(3) -0.0022(3) -0.0095(3)
Si3 0.0147(4) 0.0122(4) 0.0166(4) 0.0015(3) -0.0034(3) -0.0031(3)
Si4 0.0129(4) 0.0141(4) 0.0154(4) -0.0028(3) -0.0024(3) -0.0025(3)
F1 0.0225(10) 0.0380(12) 0.0332(12) -0.0043(9) -0.0024(9) -0.0162(9)
N1 0.0170(12) 0.0195(14) 0.0145(13) -0.0015(10) -0.0012(10) -0.0098(11)
N2 0.0126(12) 0.0139(13) 0.0157(13) 0.0013(9) -0.0035(10) -0.0002(10)
C1 0.042(2) 0.0219(19) 0.0248(18) -0.0009(13) -0.0086(15) -0.0172(16)
C2 0.068(3) 0.034(2) 0.030(2) -0.0061(16) -0.016(2) -0.029(2)
C3 0.041(2) 0.035(2) 0.044(2) 0.0067(17) -0.0197(19) -0.0236(19)
C4 0.0292(18) 0.0250(19) 0.0221(18) -0.0042(13) 0.0007(14) -0.0071(15)
C5 0.045(2) 0.042(3) 0.032(2) -0.0120(18) 0.0059(18) -0.011(2)
C6 0.0241(18) 0.035(2) 0.037(2) 0.0017(16) -0.0075(16) -0.0079(16)
C7 0.0350(19) 0.0283(19) 0.0198(17) 0.0000(13) -0.0049(14) -0.0185(16)
C8 0.041(2) 0.026(2) 0.041(2) 0.0088(16) -0.0125(18) -0.0132(18)
C9 0.034(2) 0.031(2) 0.030(2) -0.0024(15) 0.0008(16) -0.0167(17)
C10 0.0278(17) 0.0269(18) 0.0169(16) 0.0025(13) -0.0074(13) -0.0158(15)
C11 0.044(2) 0.031(2) 0.0151(16) 0.0007(13) -0.0011(15) -0.0197(17)
C12 0.035(2) 0.033(2) 0.0199(17) 0.0058(14) -0.0072(15) -0.0168(16)
C13 0.0185(15) 0.0260(18) 0.0218(17) -0.0016(13) -0.0005(13) -0.0127(14)
C14 0.0291(18) 0.040(2) 0.0265(19) 0.0027(15) -0.0025(15) -0.0245(17)
C15 0.0291(18) 0.040(2) 0.0229(18) 0.0023(15) -0.0094(14) -0.0204(17)
C16 0.0234(16) 0.0163(16) 0.0184(16) 0.0018(12) -0.0071(13) -0.0079(13)
C17 0.0202(16) 0.0252(18) 0.0258(18) 0.0039(13) -0.0083(14) -0.0053(14)
C18 0.037(2) 0.0206(18) 0.0284(19) 0.0007(13) -0.0060(15) -0.0129(15)
C19 0.0287(18) 0.0204(18) 0.0262(18) -0.0025(13) 0.0002(14) -0.0123(14)
C20 0.036(2) 0.033(2) 0.037(2) -0.0002(16) -0.0037(17) -0.0227(18)
C21 0.047(2) 0.0170(19) 0.050(3) -0.0009(16) 0.003(2) -0.0125(17)
C22 0.0173(15) 0.0189(17) 0.0226(17) 0.0002(12) -0.0038(13) -0.0030(13)
C23 0.0215(17) 0.0217(19) 0.034(2) -0.0021(14) -0.0015(15) 0.0017(14)
C24 0.0170(15) 0.0239(18) 0.0301(19) 0.0007(13) -0.0046(13) -0.0055(14)
C25 0.0242(17) 0.0180(17) 0.0196(16) 0.0031(12) -0.0074(13) -0.0041(13)
C26 0.0341(19) 0.0262(19) 0.0227(18) 0.0029(14) -0.0008(15) -0.0106(16)
C27 0.031(2) 0.034(2) 0.0257(19) 0.0066(15) -0.0135(16) -0.0010(16)
C28 0.0193(15) 0.0140(16) 0.0216(17) -0.0038(12) -0.0069(13) 0.0023(12)
C29 0.0282(19) 0.041(2) 0.036(2) -0.0034(17) -0.0145(16) -0.0104(17)
C30 0.040(2) 0.020(2) 0.040(2) -0.0009(15) -0.0215(18) 0.0022(16)
C31 0.0175(15) 0.0278(19) 0.0171(16) -0.0043(13) -0.0007(12) -0.0047(14)
C32 0.0259(18) 0.039(2) 0.027(2) -0.0019(15) 0.0052(15) -0.0133(17)
C33 0.0296(19) 0.035(2) 0.0254(19) -0.0112(15) 0.0048(15) -0.0057(16)
C34 0.0196(15) 0.0173(16) 0.0193(16) -0.0021(12) -0.0030(13) -0.0052(13)
C35 0.0301(18) 0.0249(19) 0.0222(17) -0.0001(13) -0.0027(14) -0.0139(15)
C36 0.0271(17) 0.0246(18) 0.0233(17) -0.0019(13) -0.0082(14) -0.0113(14)

loop_
_atom_type_symbol
_atom_type_description
_atom_type_scat_dispersion_real
_atom_type_scat_dispersion_imag
_atom_type_scat_source
C C 0.0181 0.0091 'International Tables Vol C Tables 4.2.6.8 and 6.1.1.4'
H H 0.0000 0.0000 'International Tables Vol C Tables 4.2.6.8 and 6.1.1.4'
F F 0.0727 0.0534 'International Tables Vol C Tables 4.2.6.8 and 6.1.1.4'
N N 0.0311 0.0180 'International Tables Vol C Tables 4.2.6.8 and 6.1.1.4'
Si Si 0.2541 0.3302 'International Tables Vol C Tables 4.2.6.8 and 6.1.1.4'
Yb Yb -7.2108 4.4329 'International Tables Vol C Tables 4.2.6.8 and 6.1.1.4'

loop_
_geom_angle_atom_site_label_1
_geom_angle_atom_site_label_2
_geom_angle_atom_site_label_3
_geom_angle
Si2 Yb1 Si1 53.90(2)
Si2 Yb1 Si3 129.34(2)
Si2 Yb1 Si4 126.52(2)
Si3 Yb1 Si1 106.13(2)
Si4 Yb1 Si1 159.82(2)
Si4 Yb1 Si3 56.52(2)
F1 Yb1 Si1 92.99(6)
F1 Yb1 Si2 117.12(7)
F1 Yb1 Si3 109.15(7)
F1 Yb1 Si4 102.30(6)
F1 Yb1 N1 106.52(9)
F1 Yb1 N2 108.09(9)
N1 Yb1 Si1 23.89(7)
N1 Yb1 Si2 30.10(7)
N1 Yb1 Si3 117.87(7)
N1 Yb1 Si4 150.40(7)
N1 Yb1 N2 138.71(9)
N2 Yb1 Si1 132.77(7)
N2 Yb1 Si2 134.19(7)
N2 Yb1 Si3 27.36(7)
N2 Yb1 Si4 29.16(7)
N1 Si1 C1 110.72(15)
N1 Si1 C4 107.37(15)
N1 Si1 C7 110.19(14)
C1 Si1 Yb1 115.53(12)
C1 Si1 C4 110.81(17)
C4 Si1 Yb1 126.54(11)
C7 Si1 Yb1 80.28(11)
C7 Si1 C1 110.23(16)
C7 Si1 C4 107.43(17)
N1 Si2 C10 115.95(14)
N1 Si2 C13 111.34(14)
N1 Si2 C16 102.02(13)
C10 Si2 Yb1 136.16(11)
C10 Si2 C16 108.29(15)
C13 Si2 Yb1 113.58(11)
C13 Si2 C10 109.77(15)
C13 Si2 C16 109.00(15)
C16 Si2 Yb1 63.14(10)
N2 Si3 C19 107.98(15)
N2 Si3 C22 103.77(14)
N2 Si3 C25 116.21(14)
C19 Si3 Yb1 85.59(12)
C22 Si3 Yb1 83.50(11)
C22 Si3 C19 106.09(15)
C25 Si3 Yb1 152.37(11)
C25 Si3 C19 110.86(16)
C25 Si3 C22 111.26(15)
N2 Si4 C28 105.82(13)
N2 Si4 C31 116.25(14)
N2 Si4 C34 114.64(14)
C28 Si4 Yb1 67.86(10)
C31 Si4 Yb1 138.69(11)
C31 Si4 C28 109.55(15)
C31 Si4 C34 104.81(15)
C34 Si4 Yb1 115.77(10)
C34 Si4 C28 105.23(15)
Si1 N1 Yb1 124.99(14)
Si2 N1 Yb1 109.74(13)
Si2 N1 Si1 124.93(15)
Si3 N2 Yb1 116.48(13)
Si4 N2 Yb1 111.71(13)
Si4 N2 Si3 131.81(16)
Si1 C1 H1 106.0
C2 C1 Si1 115.2(3)
C2 C1 H1 106.0
C3 C1 Si1 113.2(3)
C3 C1 H1 106.0
C3 C1 C2 109.6(3)
C1 C2 H2A 109.5
C1 C2 H2B 109.5
C1 C2 H2C 109.5
H2A C2 H2B 109.5
H2A C2 H2C 109.5
H2B C2 H2C 109.5
C1 C3 H3A 109.5
C1 C3 H3B 109.5
C1 C3 H3C 109.5
H3A C3 H3B 109.5
H3A C3 H3C 109.5
H3B C3 H3C 109.5
Si1 C4 H4 104.7
C5 C4 Si1 118.7(3)
C5 C4 H4 104.7
C6 C4 Si1 111.6(2)
C6 C4 H4 104.7
C6 C4 C5 111.0(3)
C4 C5 H5A 109.5
C4 C5 H5B 109.5
C4 C5 H5C 109.5
H5A C5 H5B 109.5
H5A C5 H5C 109.5
H5B C5 H5C 109.5
C4 C6 H6A 109.5
C4 C6 H6B 109.5
C4 C6 H6C 109.5
H6A C6 H6B 109.5
H6A C6 H6C 109.5
H6B C6 H6C 109.5
Si1 C7 H7 106.2
C8 C7 Si1 114.9(3)
C8 C7 H7 106.2
C9 C7 Si1 114.9(3)
C9 C7 H7 106.2
C9 C7 C8 107.8(3)
C7 C8 H8A 109.5
C7 C8 H8B 109.5
C7 C8 H8C 109.5
H8A C8 H8B 109.5
H8A C8 H8C 109.5
H8B C8 H8C 109.5
C7 C9 H9A 109.5
C7 C9 H9B 109.5
C7 C9 H9C 109.5
H9A C9 H9B 109.5
H9A C9 H9C 109.5
H9B C9 H9C 109.5
Si2 C10 H10 106.5
C11 C10 Si2 113.7(2)
C11 C10 H10 106.5
C12 C10 Si2 114.8(2)
C12 C10 H10 106.5
C12 C10 C11 108.1(3)
C10 C11 H11A 109.5
C10 C11 H11B 109.5
C10 C11 H11C 109.5
H11A C11 H11B 109.5
H11A C11 H11C 109.5
H11B C11 H11C 109.5
C10 C12 H12A 109.5
C10 C12 H12B 109.5
C10 C12 H12C 109.5
H12A C12 H12B 109.5
H12A C12 H12C 109.5
H12B C12 H12C 109.5
Si2 C13 H13 105.8
C14 C13 Si2 117.8(2)
C14 C13 H13 105.8
C15 C13 Si2 111.0(2)
C15 C13 H13 105.8
C15 C13 C14 109.6(3)
C13 C14 H14A 109.5
C13 C14 H14B 109.5
C13 C14 H14C 109.5
H14A C14 H14B 109.5
H14A C14 H14C 109.5
H14B C14 H14C 109.5
C13 C15 H15A 109.5
C13 C15 H15B 109.5
C13 C15 H15C 109.5
H15A C15 H15B 109.5
H15A C15 H15C 109.5
H15B C15 H15C 109.5
Si2 C16 H16 105.2
C17 C16 Si2 112.0(2)
C17 C16 H16 105.2
C18 C16 Si2 118.6(2)
C18 C16 H16 105.2
C18 C16 C17 109.5(3)
C16 C17 H17A 109.5
C16 C17 H17B 109.5
C16 C17 H17C 109.5
H17A C17 H17B 109.5
H17A C17 H17C 109.5
H17B C17 H17C 109.5
C16 C18 H18A 109.5
C16 C18 H18B 109.5
C16 C18 H18C 109.5
H18A C18 H18B 109.5
H18A C18 H18C 109.5
H18B C18 H18C 109.5
Si3 C19 H19 105.1
C20 C19 Si3 115.2(3)
C20 C19 H19 105.1
C20 C19 C21 108.9(3)
C21 C19 Si3 116.1(3)
C21 C19 H19 105.1
C19 C20 H20A 109.5
C19 C20 H20B 109.5
C19 C20 H20C 109.5
H20A C20 H20B 109.5
H20A C20 H20C 109.5
H20B C20 H20C 109.5
C19 C21 H21A 109.5
C19 C21 H21B 109.5
C19 C21 H21C 109.5
H21A C21 H21B 109.5
H21A C21 H21C 109.5
H21B C21 H21C 109.5
Si3 C22 H22 104.4
C23 C22 Si3 119.3(2)
C23 C22 H22 104.4
C23 C22 C24 109.8(3)
C24 C22 Si3 113.0(2)
C24 C22 H22 104.4
C22 C23 H23A 109.5
C22 C23 H23B 109.5
C22 C23 H23C 109.5
H23A C23 H23B 109.5
H23A C23 H23C 109.5
H23B C23 H23C 109.5
C22 C24 H24A 109.5
C22 C24 H24B 109.5
C22 C24 H24C 109.5
H24A C24 H24B 109.5
H24A C24 H24C 109.5
H24B C24 H24C 109.5
Si3 C25 H25 106.8
C26 C25 Si3 114.9(2)
C26 C25 H25 106.8
C27 C25 Si3 113.5(2)
C27 C25 H25 106.8
C27 C25 C26 107.5(3)
C25 C26 H26A 109.5
C25 C26 H26B 109.5
C25 C26 H26C 109.5
H26A C26 H26B 109.5
H26A C26 H26C 109.5
H26B C26 H26C 109.5
C25 C27 H27A 109.5
C25 C27 H27B 109.5
C25 C27 H27C 109.5
H27A C27 H27B 109.5
H27A C27 H27C 109.5
H27B C27 H27C 109.5
Si4 C28 H28 106.2
C29 C28 Si4 114.1(3)
C29 C28 H28 106.2
C30 C28 Si4 115.2(2)
C30 C28 H28 106.2
C30 C28 C29 108.1(3)
C28 C29 H29A 109.5
C28 C29 H29B 109.5
C28 C29 H29C 109.5
H29A C29 H29B 109.5
H29A C29 H29C 109.5
H29B C29 H29C 109.5
C28 C30 H30A 109.5
C28 C30 H30B 109.5
C28 C30 H30C 109.5
H30A C30 H30B 109.5
H30A C30 H30C 109.5
H30B C30 H30C 109.5
Si4 C31 H31 105.2
C32 C31 Si4 117.5(2)
C32 C31 H31 105.2
C32 C31 C33 109.1(3)
C33 C31 Si4 113.4(3)
C33 C31 H31 105.2
C31 C32 H32A 109.5
C31 C32 H32B 109.5
C31 C32 H32C 109.5
H32A C32 H32B 109.5
H32A C32 H32C 109.5
H32B C32 H32C 109.5
C31 C33 H33A 109.5
C31 C33 H33B 109.5
C31 C33 H33C 109.5
H33A C33 H33B 109.5
H33A C33 H33C 109.5
H33B C33 H33C 109.5
Si4 C34 H34 106.4
C35 C34 Si4 112.8(2)
C35 C34 H34 106.4
C35 C34 C36 109.4(3)
C36 C34 Si4 114.8(2)
C36 C34 H34 106.4
C34 C35 H35A 109.5
C34 C35 H35B 109.5
C34 C35 H35C 109.5
H35A C35 H35B 109.5
H35A C35 H35C 109.5
H35B C35 H35C 109.5
C34 C36 H36A 109.5
C34 C36 H36B 109.5
C34 C36 H36C 109.5
H36A C36 H36B 109.5
H36A C36 H36C 109.5
H36B C36 H36C 109.5

loop_
_geom_bond_atom_site_label_1
_geom_bond_atom_site_label_2
_geom_bond_distance
Yb1 Si1 3.5282(9)
Yb1 Si2 3.2477(8)
Yb1 Si3 3.3910(9)
Yb1 Si4 3.2910(8)
Yb1 F1 1.983(2)
Yb1 N1 2.226(3)
Yb1 N2 2.235(3)
Si1 N1 1.744(3)
Si1 C1 1.917(4)
Si1 C4 1.924(4)
Si1 C7 1.910(4)
Si2 N1 1.730(3)
Si2 C10 1.911(3)
Si2 C13 1.897(3)
Si2 C16 1.933(3)
Si3 N2 1.741(3)
Si3 C19 1.909(3)
Si3 C22 1.909(3)
Si3 C25 1.909(3)
Si4 N2 1.726(3)
Si4 C28 1.930(3)
Si4 C31 1.903(3)
Si4 C34 1.905(3)
C1 H1 0.9800
C1 C2 1.545(5)
C1 C3 1.529(6)
C2 H2A 0.9600
C2 H2B 0.9600
C2 H2C 0.9600
C3 H3A 0.9600
C3 H3B 0.9600
C3 H3C 0.9600
C4 H4 0.9800
C4 C5 1.537(5)
C4 C6 1.529(5)
C5 H5A 0.9600
C5 H5B 0.9600
C5 H5C 0.9600
C6 H6A 0.9600
C6 H6B 0.9600
C6 H6C 0.9600
C7 H7 0.9800
C7 C8 1.541(6)
C7 C9 1.533(5)
C8 H8A 0.9600
C8 H8B 0.9600
C8 H8C 0.9600
C9 H9A 0.9600
C9 H9B 0.9600
C9 H9C 0.9600
C10 H10 0.9800
C10 C11 1.542(5)
C10 C12 1.538(5)
C11 H11A 0.9600
C11 H11B 0.9600
C11 H11C 0.9600
C12 H12A 0.9600
C12 H12B 0.9600
C12 H12C 0.9600
C13 H13 0.9800
C13 C14 1.536(5)
C13 C15 1.529(5)
C14 H14A 0.9600
C14 H14B 0.9600
C14 H14C 0.9600
C15 H15A 0.9600
C15 H15B 0.9600
C15 H15C 0.9600
C16 H16 0.9800
C16 C17 1.543(5)
C16 C18 1.535(4)
C17 H17A 0.9600
C17 H17B 0.9600
C17 H17C 0.9600
C18 H18A 0.9600
C18 H18B 0.9600
C18 H18C 0.9600
C19 H19 0.9800
C19 C20 1.538(5)
C19 C21 1.541(5)
C20 H20A 0.9600
C20 H20B 0.9600
C20 H20C 0.9600
C21 H21A 0.9600
C21 H21B 0.9600
C21 H21C 0.9600
C22 H22 0.9800
C22 C23 1.527(5)
C22 C24 1.535(5)
C23 H23A 0.9600
C23 H23B 0.9600
C23 H23C 0.9600
C24 H24A 0.9600
C24 H24B 0.9600
C24 H24C 0.9600
C25 H25 0.9800
C25 C26 1.538(5)
C25 C27 1.536(5)
C26 H26A 0.9600
C26 H26B 0.9600
C26 H26C 0.9600
C27 H27A 0.9600
C27 H27B 0.9600
C27 H27C 0.9600
C28 H28 0.9800
C28 C29 1.535(5)
C28 C30 1.530(5)
C29 H29A 0.9600
C29 H29B 0.9600
C29 H29C 0.9600
C30 H30A 0.9600
C30 H30B 0.9600
C30 H30C 0.9600
C31 H31 0.9800
C31 C32 1.530(5)
C31 C33 1.543(5)
C32 H32A 0.9600
C32 H32B 0.9600
C32 H32C 0.9600
C33 H33A 0.9600
C33 H33B 0.9600
C33 H33C 0.9600
C34 H34 0.9800
C34 C35 1.537(5)
C34 C36 1.540(5)
C35 H35A 0.9600
C35 H35B 0.9600
C35 H35C 0.9600
C36 H36A 0.9600
C36 H36B 0.9600
C36 H36C 0.9600
